data_1008973
loop_
_publ_author_name
'Romero, S'
'Mosset, A'
'Trombe, J C'

_publ_section_title
;
Two new families of lanthanide mixed-ligand complexes, oxalate-
carbonate and oxalate-formate: synthesis and and structure of (Ce (H2
O))2 (C2 O4)2 (C O3) * 2.5 H2 O
;
_journal_coden_ASTM JSSCBI
_journal_name_full 'Journal of Solid State Chemistry'
_journal_page_first 256
_journal_page_last 266
_journal_paper_doi 10.1006/jssc.1996.0382
_journal_volume 127
_journal_year 1996
_chemical_formula_structural 'Ce (C2 O4) (H C O2)'
_chemical_formula_sum 'C3 H Ce O6'
_chemical_name_systematic 'Cerium oxalate formate'
_space_group_IT_number 62
_symmetry_cell_setting orthorhombic
_symmetry_Int_Tables_number 62
_symmetry_space_group_name_Hall '-P 2ac 2n'
_symmetry_space_group_name_H-M 'P n m a'
_cell_angle_alpha 90
_cell_angle_beta 90
_cell_angle_gamma 90
_cell_formula_units_Z 4
_cell_length_a 7.322(1)
_cell_length_b 10.825(2)
_cell_length_c 6.738(1)
_cell_volume 534.1
_refine_ls_R_factor_all 0.0189
_cod_original_formula_sum 'H Ce O6'
_cod_database_code 1008973

loop_
_symmetry_equiv_pos_as_xyz
x,y,z
1/2+x,1/2-y,1/2-z
-x,1/2+y,-z
1/2-x,-y,1/2+z
-x,-y,-z
1/2-x,1/2+y,1/2+z
x,1/2-y,z
1/2+x,y,1/2-z

loop_
_atom_site_label
_atom_site_type_symbol
_atom_site_symmetry_multiplicity
_atom_site_Wyckoff_symbol
_atom_site_fract_x
_atom_site_fract_y
_atom_site_fract_z
_atom_site_occupancy
_atom_site_attached_hydrogens
_atom_site_calc_flag
Ce1 Ce3+ 4 c 0.21001(4) 0.25 0.12921(5) 1. 0 d
O1 O2- 4 c 0.0454(6) 0.25 0.4652(7) 1. 0 d
O2 O2- 4 c 0.0527(7) 0.25 0.7925(6) 1. 0 d
O3 O2- 8 d 0.4207(4) 0.3781(3) 0.3551(5) 1. 0 d
O4 O2- 8 d 0.2699(4) 0.5397(3) 0.4766(5) 1. 0 d
C1 C2+ 4 c 0.1237(8) 0.25 0.628(1) 1. 0 d
C2 C3+ 8 d 0.4092(5) 0.4779(4) 0.4536(6) 1. 0 d
H1 H1+ 4 c -1. -1. -1. 1. 0 dum

loop_
_atom_type_symbol
_atom_type_oxidation_number
Ce3+ 3.000
O2- -2.000
C2+ 2.000
C3+ 3.000
H1+ 1.000
